data_7232274
loop_
_publ_author_name
'Fayzullin, Robert R.'
'Shteingolts, Sergey A.'
'Lodochnikova, Olga A.'
'Mamedova, Vera L.'
'Korshin, Dmitry E.'
'Mamedov, Vakhid A.'

_publ_section_title
;
 Intermolecular head-to-head interaction of carbonyl groups in bicyclic
 hydrogen-bonded synthon based on \b-hydroxy ketones
;
_journal_issue 10
_journal_name_full CrystEngComm
_journal_page_first 1587
_journal_paper_doi 10.1039/C8CE02132E
_journal_volume 21
_journal_year 2019
_chemical_formula_moiety 'C15 H11 N O4'
_chemical_formula_sum 'C15 H11 N O4'
_chemical_formula_weight 269.25
_chemical_melting_point 388
_chemical_name_systematic (2RS,3SR)-3-(2-nitrophenyl)-1-phenyl-2,3-epoxypropan-1-one
_space_group_crystal_system monoclinic
_space_group_IT_number 14
_space_group_name_Hall '-P 2yn'
_space_group_name_H-M_alt 'P 1 21/n 1'
_symmetry_space_group_name_Hall '-P 2yn'
_symmetry_space_group_name_H-M 'P 1 21/n 1'
_atom_sites_solution_hydrogens geom
_audit_creation_method SHELXL-2018/3
_audit_update_record
;
2018-12-16 deposited with the CCDC.
2019-01-31 downloaded from the CCDC.
;
_cell_angle_alpha 90
_cell_angle_beta 98.416(6)
_cell_angle_gamma 90
_cell_formula_units_Z 4
_cell_length_a 7.800(4)
_cell_length_b 15.919(8)
_cell_length_c 10.373(5)
_cell_measurement_reflns_used 2072
_cell_measurement_temperature 293(2)
_cell_measurement_theta_max 22.51
_cell_measurement_theta_min 2.36
_cell_volume 1274.1(11)
_computing_cell_refinement 'APEX2 v2014.11-0 (Bruker AXS)'
_computing_data_collection 'APEX2 v2014.11-0 (Bruker AXS)'
_computing_data_reduction 'APEX2 v2014.11-0 (Bruker AXS)'
_computing_molecular_graphics
;
WinGX (Farrugia, 2012); Olex2 (Dolomanov et al., 2009);
ORTEP-3 (Farrugia, 2012); PLATON (Spek, 2009)
;
_computing_publication_material 'enCIFer (Allen, 2004)'
_computing_structure_refinement 'SHELXL-2018/3 (Sheldrick, 2015)'
_computing_structure_solution 'SHELXT-2018/2 (Sheldrick, 2015)'
_diffrn_ambient_temperature 293(2)
_diffrn_measured_fraction_theta_full 0.999
_diffrn_measured_fraction_theta_max 0.999
_diffrn_measurement_device_type 'Bruker APEX-II CCD'
_diffrn_measurement_method '\w scans'
_diffrn_radiation_probe x-ray
_diffrn_radiation_type MoK\a
_diffrn_radiation_wavelength 0.71073
_diffrn_reflns_av_R_equivalents 0.0336
_diffrn_reflns_av_unetI/netI 0.0293
_diffrn_reflns_Laue_measured_fraction_full 0.999
_diffrn_reflns_Laue_measured_fraction_max 0.999
_diffrn_reflns_limit_h_max 9
_diffrn_reflns_limit_h_min -9
_diffrn_reflns_limit_k_max 19
_diffrn_reflns_limit_k_min -19
_diffrn_reflns_limit_l_max 12
_diffrn_reflns_limit_l_min -12
_diffrn_reflns_number 8812
_diffrn_reflns_point_group_measured_fraction_full 0.999
_diffrn_reflns_point_group_measured_fraction_max 0.999
_diffrn_reflns_theta_full 25.242
_diffrn_reflns_theta_max 25.379
_diffrn_reflns_theta_min 2.361
_diffrn_source 'sealed tube'
_exptl_absorpt_coefficient_mu 0.103
_exptl_absorpt_correction_T_max 0.7458
_exptl_absorpt_correction_T_min 0.5989
_exptl_absorpt_correction_type multi-scan
_exptl_absorpt_process_details SADABS-2014/5
_exptl_crystal_colour colourless
_exptl_crystal_density_diffrn 1.404
_exptl_crystal_description prism
_exptl_crystal_F_000 560
_exptl_crystal_recrystallization_method 'slow evaporation of an ethanol solution at r.t.'
_exptl_crystal_size_max 0.549
_exptl_crystal_size_mid 0.440
_exptl_crystal_size_min 0.352
_refine_diff_density_max 0.177
_refine_diff_density_min -0.111
_refine_diff_density_rms 0.031
_refine_ls_extinction_method none
_refine_ls_goodness_of_fit_ref 1.025
_refine_ls_hydrogen_treatment constr
_refine_ls_matrix_type full
_refine_ls_number_parameters 181
_refine_ls_number_reflns 2345
_refine_ls_number_restraints 0
_refine_ls_restrained_S_all 1.025
_refine_ls_R_factor_all 0.0654
_refine_ls_R_factor_gt 0.0404
_refine_ls_shift/su_max 0.000
_refine_ls_shift/su_mean 0.000
_refine_ls_structure_factor_coef Fsqd
_refine_ls_weighting_details 'w=1/[\s^2^(Fo^2^)+(0.0399P)^2^+0.3327P] where P=(Fo^2^+2Fc^2^)/3'
_refine_ls_weighting_scheme calc
_refine_ls_wR_factor_gt 0.0916
_refine_ls_wR_factor_ref 0.1047
_reflns_Friedel_coverage 0.000
_reflns_number_gt 1652
_reflns_number_total 2345
_reflns_threshold_expression 'I > 2\s(I)'
_cod_data_source_file c8ce02132e2.cif
_cod_data_source_block v530
_cod_depositor_comments 'Adding full bibliography for 7232272--7232275.cif.'
_cod_original_cell_volume 1274.2(10)
_cod_database_code 7232274
_shelx_shelxl_version_number 2018/3
_shelx_space_group_comment
;
The symmetry employed for this shelxl refinement is uniquely defined
by the following loop, which should always be used as a source of
symmetry information in preference to the above space-group names.
They are only intended as comments.
;
_shelx_estimated_absorpt_t_min 0.945
_shelx_estimated_absorpt_t_max 0.965

loop_
_space_group_symop_operation_xyz
'x, y, z'
'-x+1/2, y+1/2, -z+1/2'
'-x, -y, -z'
'x-1/2, -y-1/2, z-1/2'

loop_
_atom_site_label
_atom_site_type_symbol
_atom_site_fract_x
_atom_site_fract_y
_atom_site_fract_z
_atom_site_U_iso_or_equiv
_atom_site_adp_type
_atom_site_occupancy
_atom_site_site_symmetry_order
_atom_site_calc_flag
_atom_site_refinement_flags_posn
_atom_site_refinement_flags_adp
O1 O 0.4951(2) 0.31955(10) 0.22839(14) 0.0770(5) Uani 1 1 d . .
O3 O 0.59350(19) 0.42254(8) 0.44089(12) 0.0615(4) Uani 1 1 d . .
O11 O 0.5437(2) 0.20998(9) 0.64648(13) 0.0690(4) Uani 1 1 d . .
O12 O 0.6097(2) 0.18733(10) 0.85080(14) 0.0795(5) Uani 1 1 d . .
N1 N 0.6049(2) 0.23280(10) 0.75580(15) 0.0492(4) Uani 1 1 d . .
C1 C 0.6061(2) 0.29163(12) 0.31137(17) 0.0477(5) Uani 1 1 d . .
C2 C 0.6758(3) 0.34393(11) 0.42819(17) 0.0465(5) Uani 1 1 d . .
H2 H 0.801850 0.343027 0.453484 0.056 Uiso 1 1 calc R U
C3 C 0.5733(2) 0.35848(11) 0.53400(17) 0.0454(4) Uani 1 1 d . .
H3 H 0.459777 0.330968 0.525223 0.054 Uiso 1 1 calc R U
C11 C 0.6776(2) 0.20579(11) 0.30486(16) 0.0425(4) Uani 1 1 d . .
C12 C 0.7757(2) 0.16842(11) 0.41229(17) 0.0471(5) Uani 1 1 d . .
H12 H 0.800952 0.198252 0.489830 0.057 Uiso 1 1 calc R U
C13 C 0.8357(3) 0.08739(13) 0.4046(2) 0.0571(5) Uani 1 1 d . .
H13 H 0.899987 0.062585 0.477306 0.069 Uiso 1 1 calc R U
C14 C 0.8012(3) 0.04324(14) 0.2903(2) 0.0661(6) Uani 1 1 d . .
H14 H 0.842501 -0.011301 0.285523 0.079 Uiso 1 1 calc R U
C15 C 0.7054(3) 0.07955(14) 0.1827(2) 0.0679(6) Uani 1 1 d . .
H15 H 0.682527 0.049526 0.105171 0.082 Uiso 1 1 calc R U
C16 C 0.6431(3) 0.16051(13) 0.18946(18) 0.0548(5) Uani 1 1 d . .
H16 H 0.577985 0.184701 0.116619 0.066 Uiso 1 1 calc R U
C31 C 0.6594(2) 0.37557(11) 0.67003(16) 0.0418(4) Uani 1 1 d . .
C32 C 0.6754(2) 0.31823(11) 0.77350(16) 0.0415(4) Uani 1 1 d . .
C33 C 0.7553(2) 0.33902(12) 0.89684(18) 0.0518(5) Uani 1 1 d . .
H33 H 0.763568 0.299640 0.963680 0.062 Uiso 1 1 calc R U
C34 C 0.8227(3) 0.41825(14) 0.9205(2) 0.0622(6) Uani 1 1 d . .
H34 H 0.878295 0.432492 1.003128 0.075 Uiso 1 1 calc R U
C35 C 0.8076(3) 0.47614(13) 0.8217(2) 0.0623(6) Uani 1 1 d . .
H35 H 0.851737 0.529991 0.837944 0.075 Uiso 1 1 calc R U
C36 C 0.7276(2) 0.45532(12) 0.69846(19) 0.0531(5) Uani 1 1 d . .
H36 H 0.719085 0.495520 0.632774 0.064 Uiso 1 1 calc R U

loop_
_atom_site_aniso_label
_atom_site_aniso_U_11
_atom_site_aniso_U_22
_atom_site_aniso_U_33
_atom_site_aniso_U_23
_atom_site_aniso_U_13
_atom_site_aniso_U_12
O1 0.0902(12) 0.0739(10) 0.0573(9) 0.0054(8) -0.0214(8) 0.0184(9)
O3 0.0891(11) 0.0454(8) 0.0491(8) 0.0104(6) 0.0070(7) 0.0156(7)
O11 0.0912(11) 0.0612(9) 0.0493(8) -0.0051(7) -0.0074(8) -0.0170(8)
O12 0.1224(14) 0.0629(10) 0.0528(9) 0.0143(8) 0.0118(9) -0.0100(9)
N1 0.0545(10) 0.0511(10) 0.0418(9) 0.0014(8) 0.0061(7) 0.0012(8)
C1 0.0513(11) 0.0541(12) 0.0370(10) 0.0077(8) 0.0038(8) 0.0012(9)
C2 0.0515(11) 0.0428(10) 0.0442(10) 0.0025(8) 0.0040(8) 0.0055(8)
C3 0.0463(11) 0.0465(10) 0.0421(10) 0.0050(8) 0.0024(8) 0.0057(8)
C11 0.0423(10) 0.0483(11) 0.0378(9) 0.0002(8) 0.0088(8) -0.0030(8)
C12 0.0501(11) 0.0498(11) 0.0419(10) 0.0006(8) 0.0077(8) 0.0005(9)
C13 0.0564(13) 0.0535(12) 0.0631(13) 0.0097(10) 0.0141(10) 0.0064(10)
C14 0.0698(15) 0.0494(12) 0.0836(16) -0.0072(12) 0.0265(13) 0.0005(11)
C15 0.0749(15) 0.0675(15) 0.0646(14) -0.0252(12) 0.0208(12) -0.0089(12)
C16 0.0547(12) 0.0692(14) 0.0406(11) -0.0049(9) 0.0073(9) -0.0064(10)
C31 0.0383(10) 0.0451(10) 0.0412(10) -0.0031(8) 0.0032(8) 0.0070(8)
C32 0.0409(10) 0.0427(10) 0.0406(10) -0.0050(8) 0.0050(8) 0.0049(8)
C33 0.0536(12) 0.0577(12) 0.0415(10) -0.0039(9) -0.0016(9) 0.0106(10)
C34 0.0601(13) 0.0669(14) 0.0538(12) -0.0198(11) -0.0110(10) 0.0069(11)
C35 0.0586(13) 0.0512(12) 0.0735(15) -0.0165(11) -0.0025(11) -0.0010(10)
C36 0.0530(12) 0.0446(11) 0.0608(12) -0.0001(9) 0.0052(10) 0.0044(9)

loop_
_atom_type_symbol
_atom_type_description
_atom_type_scat_dispersion_real
_atom_type_scat_dispersion_imag
_atom_type_scat_source
C C 0.0033 0.0016 'International Tables Vol C Tables 4.2.6.8 and 6.1.1.4'
H H 0.0000 0.0000 'International Tables Vol C Tables 4.2.6.8 and 6.1.1.4'
N N 0.0061 0.0033 'International Tables Vol C Tables 4.2.6.8 and 6.1.1.4'
O O 0.0106 0.0060 'International Tables Vol C Tables 4.2.6.8 and 6.1.1.4'

loop_
_geom_angle_atom_site_label_1
_geom_angle_atom_site_label_2
_geom_angle_atom_site_label_3
_geom_angle
C2 O3 C3 61.98(11)
O12 N1 O11 122.44(17)
O12 N1 C32 118.83(15)
O11 N1 C32 118.73(15)
O1 C1 C11 122.71(17)
O1 C1 C2 120.33(18)
C11 C1 C2 116.96(16)
O3 C2 C3 59.27(11)
O3 C2 C1 116.56(15)
C3 C2 C1 121.16(17)
O3 C2 H2 115.9
C3 C2 H2 115.9
C1 C2 H2 115.9
O3 C3 C2 58.75(11)
O3 C3 C31 115.39(16)
C2 C3 C31 121.01(16)
O3 C3 H3 116.3
C2 C3 H3 116.3
C31 C3 H3 116.3
C16 C11 C12 118.90(18)
C16 C11 C1 119.42(17)
C12 C11 C1 121.67(16)
C13 C12 C11 120.40(18)
C13 C12 H12 119.8
C11 C12 H12 119.8
C14 C13 C12 120.3(2)
C14 C13 H13 119.9
C12 C13 H13 119.9
C13 C14 C15 120.1(2)
C13 C14 H14 120.0
C15 C14 H14 120.0
C14 C15 C16 120.2(2)
C14 C15 H15 119.9
C16 C15 H15 119.9
C15 C16 C11 120.13(19)
C15 C16 H16 119.9
C11 C16 H16 119.9
C36 C31 C32 116.35(16)
C36 C31 C3 118.09(16)
C32 C31 C3 125.55(16)
C33 C32 C31 122.14(17)
C33 C32 N1 116.65(16)
C31 C32 N1 121.20(15)
C34 C33 C32 119.68(19)
C34 C33 H33 120.2
C32 C33 H33 120.2
C35 C34 C33 119.63(19)
C35 C34 H34 120.2
C33 C34 H34 120.2
C34 C35 C36 120.65(19)
C34 C35 H35 119.7
C36 C35 H35 119.7
C35 C36 C31 121.54(19)
C35 C36 H36 119.2
C31 C36 H36 119.2

loop_
_geom_bond_atom_site_label_1
_geom_bond_atom_site_label_2
_geom_bond_distance
O1 C1 1.213(2)
O3 C2 1.421(2)
O3 C3 1.429(2)
O11 N1 1.2195(19)
O12 N1 1.2188(19)
N1 C32 1.469(2)
C1 C11 1.481(3)
C1 C2 1.505(3)
C2 C3 1.468(2)
C2 H2 0.9800
C3 C31 1.496(2)
C3 H3 0.9800
C11 C16 1.389(2)
C11 C12 1.390(2)
C12 C13 1.379(3)
C12 H12 0.9300
C13 C14 1.370(3)
C13 H13 0.9300
C14 C15 1.377(3)
C14 H14 0.9300
C15 C16 1.383(3)
C15 H15 0.9300
C16 H16 0.9300
C31 C36 1.391(3)
C31 C32 1.401(2)
C32 C33 1.379(2)
C33 C34 1.375(3)
C33 H33 0.9300
C34 C35 1.371(3)
C34 H34 0.9300
C35 C36 1.378(3)
C35 H35 0.9300
C36 H36 0.9300

loop_
_geom_torsion_atom_site_label_1
_geom_torsion_atom_site_label_2
_geom_torsion_atom_site_label_3
_geom_torsion_atom_site_label_4
_geom_torsion
C3 O3 C2 C1 112.08(19)
O1 C1 C2 O3 5.8(3)
C11 C1 C2 O3 -173.38(15)
O1 C1 C2 C3 74.4(2)
C11 C1 C2 C3 -104.8(2)
C2 O3 C3 C31 112.28(18)
C1 C2 C3 O3 -104.38(18)
O3 C2 C3 C31 -102.73(18)
C1 C2 C3 C31 152.89(17)
O1 C1 C11 C16 12.7(3)
C2 C1 C11 C16 -168.12(16)
O1 C1 C11 C12 -165.90(18)
C2 C1 C11 C12 13.3(3)
C16 C11 C12 C13 -0.8(3)
C1 C11 C12 C13 177.85(17)
C11 C12 C13 C14 0.9(3)
C12 C13 C14 C15 -0.3(3)
C13 C14 C15 C16 -0.2(3)
C14 C15 C16 C11 0.3(3)
C12 C11 C16 C15 0.2(3)
C1 C11 C16 C15 -178.46(18)
O3 C3 C31 C36 9.4(2)
C2 C3 C31 C36 76.7(2)
O3 C3 C31 C32 -171.78(16)
C2 C3 C31 C32 -104.4(2)
C36 C31 C32 C33 -0.5(3)
C3 C31 C32 C33 -179.33(17)
C36 C31 C32 N1 178.63(15)
C3 C31 C32 N1 -0.2(3)
O12 N1 C32 C33 4.9(2)
O11 N1 C32 C33 -175.10(17)
O12 N1 C32 C31 -174.26(17)
O11 N1 C32 C31 5.8(2)
C31 C32 C33 C34 -0.2(3)
N1 C32 C33 C34 -179.37(17)
C32 C33 C34 C35 0.9(3)
C33 C34 C35 C36 -0.9(3)
C34 C35 C36 C31 0.2(3)
C32 C31 C36 C35 0.5(3)
C3 C31 C36 C35 179.44(17)
